data_7221896
loop_
_publ_author_name
'Fern\'andez, Bel\'en'
'Seco, Jos\'e Manuel'
'Cepeda, Javier'
'Calahorro, Antonio J.'
'Rodr\'iguez-Di\'eguez, Antonio'

_publ_section_title
;
 Tuning the porosity through interpenetration of
 azobenzene-4,4&#x2032;-dicarboxylate-based metal--organic frameworks
;
_journal_issue 40
_journal_name_full CrystEngComm
_journal_page_first 7636
_journal_paper_doi 10.1039/C5CE01521A
_journal_volume 17
_journal_year 2015
_chemical_compound_source 'synthesis as described'
_chemical_formula_moiety 'C48 H38 Cd3 N8 O14'
_chemical_formula_structural 'C48 H38 Cd3 N8 O14'
_chemical_formula_sum 'C38 H46 Cd2 N4 O13 S5'
_chemical_formula_weight 1151.94
_chemical_name_systematic
Poly{[(mu4-4,4'-azobenzenedicarboxylate-kO:k2O,O':kO'':k2O'',O''')(mu-4,4'-azobenzenedicarboxylate-k2O,O':k2O'',O''')tetrakis(dimethylsulfoxide)dicadmium(II)]dimethylsulfoxide}
_space_group_IT_number 15
_symmetry_cell_setting monoclinic
_symmetry_Int_Tables_number 15
_symmetry_space_group_name_Hall '-C 2yc'
_symmetry_space_group_name_H-M 'C 1 2/c 1'
_atom_sites_solution_hydrogens geom
_atom_sites_solution_primary direct
_atom_sites_solution_secondary difmap
_audit_creation_method SHELXL97
_audit_update_record
;
2015-07-28 deposited with the CCDC.
2015-08-24 downloaded from the CCDC.
;
_cell_angle_alpha 90.000
_cell_angle_beta 107.912(7)
_cell_angle_gamma 90.000
_cell_formula_units_Z 4
_cell_length_a 31.831(6)
_cell_length_b 7.884(2)
_cell_length_c 19.449(4)
_cell_measurement_reflns_used 10985
_cell_measurement_temperature 100(2)
_cell_measurement_theta_max 23.30
_cell_measurement_theta_min 2.67
_cell_volume 4644.3(18)
_computing_cell_refinement
;
CrysAlisPro, Agilent Technologies,
Version 1.171.35.15 (release 03-08-2011 CrysAlis171 .NET)
(compiled Aug  3 2011,13:03:54)
;
_computing_data_collection
;
CrysAlisPro, Agilent Technologies,
Version 1.171.35.15 (release 03-08-2011 CrysAlis171 .NET)
(compiled Aug  3 2011,13:03:54)
;
_computing_data_reduction
;
CrysAlisPro, Agilent Technologies,
Version 1.171.35.15 (release 03-08-2011 CrysAlis171 .NET)
(compiled Aug  3 2011,13:03:54)
;
_computing_molecular_graphics 'Ortep-3 (Farrugia, 1997)'
_computing_publication_material 'WinGX (Farrugia, 1999)'
_computing_structure_refinement 'SHELXL-97 (Sheldrick, 1997)'
_computing_structure_solution 'Sir92 (Altomare et al., 1993)'
_diffrn_ambient_temperature 100(2)
_diffrn_measured_fraction_theta_full 0.995
_diffrn_measured_fraction_theta_max 0.995
_diffrn_measurement_device_type Xcalibur
_diffrn_measurement_method \w
_diffrn_radiation_monochromator graphite
_diffrn_radiation_source 'fine-focus sealed tube'
_diffrn_radiation_type MoK\a
_diffrn_radiation_wavelength 0.71073
_diffrn_reflns_av_R_equivalents 0.1320
_diffrn_reflns_av_unetI/netI 0.1584
_diffrn_reflns_limit_h_max 35
_diffrn_reflns_limit_h_min -35
_diffrn_reflns_limit_k_max 8
_diffrn_reflns_limit_k_min -7
_diffrn_reflns_limit_l_max 21
_diffrn_reflns_limit_l_min -21
_diffrn_reflns_number 10985
_diffrn_reflns_theta_full 23.30
_diffrn_reflns_theta_max 23.30
_diffrn_reflns_theta_min 2.67
_diffrn_standards_decay_% 0
_diffrn_standards_interval_count 0
_diffrn_standards_interval_time 0
_diffrn_standards_number 0
_exptl_absorpt_coefficient_mu 1.205
_exptl_absorpt_correction_T_max 0.840
_exptl_absorpt_correction_T_min 0.663
_exptl_absorpt_correction_type numerical
_exptl_absorpt_process_details
;
CrysAlisPro, Agilent Technologies,
Version 1.171.35.15 (release 03-08-2011 CrysAlis171 .NET)
(compiled Aug  3 2011,13:03:54)
Analytical numeric absorption correction using a multifaceted crystal
model based on expressions derived by R.C. Clark & J.S. Reid.
(Clark, R. C. & Reid, J. S. (1995). Acta Cryst. A51, 887-897)
;
_exptl_crystal_colour colourless
_exptl_crystal_density_diffrn 1.647
_exptl_crystal_density_method none
_exptl_crystal_description prismatic
_exptl_crystal_F_000 2328
_exptl_crystal_preparation Luminescent
_exptl_crystal_recrystallization_method 'Re-crystallisation from solvent: Dimethylsulfoxide'
_exptl_crystal_size_max 0.19
_exptl_crystal_size_mid 0.13
_exptl_crystal_size_min 0.08
_refine_diff_density_max 1.120
_refine_diff_density_min -0.954
_refine_diff_density_rms 0.168
_refine_ls_extinction_method none
_refine_ls_goodness_of_fit_ref 1.036
_refine_ls_hydrogen_treatment constr
_refine_ls_matrix_type full
_refine_ls_number_parameters 289
_refine_ls_number_reflns 3343
_refine_ls_number_restraints 0
_refine_ls_restrained_S_all 1.029
_refine_ls_R_factor_all 0.1353
_refine_ls_R_factor_gt 0.0695
_refine_ls_shift/su_max 0.000
_refine_ls_shift/su_mean 0.000
_refine_ls_structure_factor_coef Fsqd
_refine_ls_weighting_details 'calc w=1/[\s^2^(Fo^2^)+(0.0547P)^2^+8.7623P] where P=(Fo^2^+2Fc^2^)/3'
_refine_ls_weighting_scheme calc
_refine_ls_wR_factor_gt 0.1281
_refine_ls_wR_factor_ref 0.1455
_reflns_number_gt 2058
_reflns_number_total 3343
_reflns_threshold_expression >2sigma(I)
_cod_data_source_file c5ce01521a1.cif
_cod_data_source_block Compound2
_cod_depositor_comments 'Adding full bibliography for 7221895--7221899.cif.'
_cod_original_cell_volume 4644(3)
_cod_original_sg_symbol_H-M 'C 2/c'
_cod_database_code 7221896

loop_
_symmetry_equiv_pos_as_xyz
'x, y, z'
'-x, y, -z+1/2'
'x+1/2, y+1/2, z'
'-x+1/2, y+1/2, -z+1/2'
'-x, -y, -z'
'x, -y, z-1/2'
'-x+1/2, -y+1/2, -z'
'x+1/2, -y+1/2, z-1/2'

loop_
_atom_site_label
_atom_site_type_symbol
_atom_site_fract_x
_atom_site_fract_y
_atom_site_fract_z
_atom_site_U_iso_or_equiv
_atom_site_adp_type
_atom_site_occupancy
_atom_site_symmetry_multiplicity
_atom_site_calc_flag
_atom_site_refinement_flags
_atom_site_disorder_group
Cd1 Cd 0.71712(2) 0.21919(10) 0.89358(4) 0.0165(3) Uani 1 1 d . .
O1A O 0.6847(2) 0.1075(10) 0.7740(3) 0.026(2) Uani 1 1 d . .
O2A O 0.6419(2) 0.2564(10) 0.8209(3) 0.030(2) Uani 1 1 d . .
C1A C 0.6476(3) 0.1654(13) 0.7704(5) 0.017(3) Uani 1 1 d . .
C2A C 0.6092(3) 0.1265(14) 0.7069(5) 0.017(2) Uani 1 1 d . .
C3A C 0.5672(3) 0.1836(14) 0.7027(5) 0.026(3) Uani 1 1 d . .
H3A H 0.5632 0.2482 0.7401 0.031 Uiso 1 1 calc R .
C4A C 0.5317(3) 0.1462(15) 0.6442(5) 0.027(3) Uani 1 1 d . .
H4A H 0.5039 0.1842 0.6432 0.032 Uiso 1 1 calc R .
C5A C 0.5360(3) 0.0543(15) 0.5870(5) 0.024(3) Uani 1 1 d . .
C6A C 0.5783(3) -0.0086(14) 0.5900(5) 0.024(3) Uani 1 1 d . .
H6A H 0.5818 -0.0726 0.5520 0.029 Uiso 1 1 calc R .
C7A C 0.6143(3) 0.0256(14) 0.6498(5) 0.019(3) Uani 1 1 d . .
H7A H 0.6419 -0.0180 0.6525 0.022 Uiso 1 1 calc R .
N8A N 0.4958(3) 0.0280(13) 0.5279(5) 0.034(3) Uani 1 1 d . .
O1B O 0.7085(2) 0.3264(10) 0.9999(4) 0.0284(19) Uani 1 1 d . .
O2B O 0.7154(2) 0.3623(10) 1.1148(4) 0.033(2) Uani 1 1 d . .
C1B C 0.6920(3) 0.3546(13) 1.0507(5) 0.014(2) Uani 1 1 d . .
C2B C 0.6441(3) 0.3931(13) 1.0317(5) 0.014(2) Uani 1 1 d . .
C3B C 0.6276(3) 0.4522(14) 1.0863(6) 0.023(3) Uani 1 1 d . .
H3B H 0.6462 0.4667 1.1332 0.028 Uiso 1 1 calc R .
C4B C 0.5824(3) 0.4891(15) 1.0690(6) 0.031(3) Uani 1 1 d . .
H4B H 0.5709 0.5301 1.1044 0.037 Uiso 1 1 calc R .
C5B C 0.5549(3) 0.4645(15) 0.9992(6) 0.025(3) Uani 1 1 d . .
C6B C 0.5714(3) 0.4096(14) 0.9449(6) 0.023(3) Uani 1 1 d . .
H6B H 0.5529 0.3985 0.8977 0.027 Uiso 1 1 calc R .
C7B C 0.6163(3) 0.3711(15) 0.9625(5) 0.025(3) Uani 1 1 d . .
H7B H 0.6275 0.3300 0.9269 0.030 Uiso 1 1 calc R .
N8B N 0.5073(3) 0.4960(12) 0.9743(5) 0.032(3) Uani 1 1 d . .
O1C O 0.7270(2) 0.4950(10) 0.8652(3) 0.030(2) Uani 1 1 d . .
S2C S 0.70412(9) 0.5611(4) 0.78813(14) 0.0262(8) Uani 1 1 d . .
C3C C 0.6553(3) 0.6631(16) 0.7914(6) 0.039(4) Uani 1 1 d . .
H3C1 H 0.6359 0.5812 0.8022 0.058 Uiso 1 1 calc R .
H3C2 H 0.6409 0.7150 0.7456 0.058 Uiso 1 1 calc R .
H3C3 H 0.6626 0.7486 0.8284 0.058 Uiso 1 1 calc R .
C4C C 0.7351(3) 0.7404(15) 0.7807(5) 0.033(3) Uani 1 1 d . .
H4C1 H 0.7367 0.8167 0.8199 0.049 Uiso 1 1 calc R .
H4C2 H 0.7211 0.7966 0.7356 0.049 Uiso 1 1 calc R .
H4C3 H 0.7643 0.7061 0.7824 0.049 Uiso 1 1 calc R .
O1D O 0.6925(2) -0.0320(10) 0.9264(4) 0.0283(19) Uani 1 1 d . .
S2D S 0.67275(12) -0.0525(5) 0.98609(17) 0.0508(11) Uani 1 1 d . .
C3D C 0.6186(4) -0.132(2) 0.9439(8) 0.086(6) Uani 1 1 d . .
H3D1 H 0.6007 -0.0445 0.9150 0.129 Uiso 1 1 calc R .
H3D2 H 0.6058 -0.1681 0.9802 0.129 Uiso 1 1 calc R .
H3D3 H 0.6201 -0.2268 0.9137 0.129 Uiso 1 1 calc R .
C4D C 0.6980(6) -0.2395(19) 1.0311(7) 0.101(7) Uani 1 1 d . .
H4D1 H 0.6925 -0.3319 0.9973 0.152 Uiso 1 1 calc R .
H4D2 H 0.6860 -0.2660 1.0693 0.152 Uiso 1 1 calc R .
H4D3 H 0.7293 -0.2218 1.0509 0.152 Uiso 1 1 calc R .
O1E O 0.5000 0.4457(19) 0.7500 0.078(5) Uani 1 2 d S .
S2E S 0.5179(2) 0.6133(11) 0.7690(4) 0.058(2) Uani 0.50 1 d P -1
C3E C 0.4860(8) 0.730(2) 0.8081(10) 0.134(9) Uani 1 1 d . .

loop_
_atom_site_aniso_label
_atom_site_aniso_U_11
_atom_site_aniso_U_22
_atom_site_aniso_U_33
_atom_site_aniso_U_23
_atom_site_aniso_U_13
_atom_site_aniso_U_12
Cd1 0.0208(2) 0.0052(12) 0.00554(13) -0.00112(10) 0.000 0.000
O1A 0.017(4) 0.044(6) 0.019(4) 0.006(4) 0.006(3) 0.002(4)
O2A 0.027(4) 0.048(6) 0.014(4) -0.011(4) 0.004(3) 0.000(4)
C1A 0.017(3) 0.017(3) 0.016(3) 0.0002(10) 0.0056(12) -0.0001(10)
C2A 0.017(3) 0.017(3) 0.017(3) 0.0007(10) 0.0054(12) -0.0003(10)
C3A 0.035(7) 0.027(8) 0.015(6) 0.000(5) 0.008(5) 0.005(6)
C4A 0.022(6) 0.038(9) 0.019(7) 0.000(6) 0.004(5) 0.004(6)
C5A 0.024(6) 0.035(8) 0.010(6) 0.004(6) 0.001(5) -0.009(6)
C6A 0.034(7) 0.027(8) 0.015(6) -0.001(5) 0.014(5) 0.000(6)
C7A 0.019(3) 0.019(3) 0.018(3) -0.0001(10) 0.0058(12) -0.0002(10)
N8A 0.042(6) 0.031(7) 0.030(6) -0.001(5) 0.011(5) 0.002(5)
O1B 0.028(2) 0.030(2) 0.028(2) -0.0018(10) 0.0100(11) 0.0005(10)
O2B 0.020(4) 0.058(6) 0.023(5) 0.015(4) 0.008(3) 0.006(4)
C1B 0.014(3) 0.014(3) 0.014(3) 0.0000(10) 0.0050(12) 0.0000(10)
C2B 0.014(3) 0.014(3) 0.014(3) 0.0004(10) 0.0047(12) -0.0001(10)
C3B 0.023(3) 0.024(3) 0.023(3) -0.0002(10) 0.0078(13) 0.0002(10)
C4B 0.031(3) 0.032(3) 0.031(3) -0.0001(10) 0.0104(14) 0.0000(10)
C5B 0.014(6) 0.036(8) 0.030(7) -0.004(6) 0.016(5) 0.008(6)
C6B 0.018(6) 0.032(8) 0.018(6) 0.006(5) 0.005(5) 0.008(6)
C7B 0.030(7) 0.031(8) 0.023(7) -0.009(6) 0.020(5) -0.008(6)
N8B 0.043(6) 0.038(7) 0.023(6) 0.008(5) 0.021(5) 0.007(6)
O1C 0.039(5) 0.034(6) 0.011(4) 0.007(4) 0.001(3) -0.010(4)
S2C 0.0384(18) 0.028(2) 0.0155(15) -0.0010(14) 0.0135(13) 0.0055(16)
C3C 0.029(7) 0.063(11) 0.033(7) 0.016(7) 0.022(6) 0.012(7)
C4C 0.049(7) 0.036(9) 0.019(6) 0.003(6) 0.021(5) -0.007(7)
O1D 0.029(2) 0.029(2) 0.028(2) 0.0005(10) 0.0100(11) -0.0009(10)
S2D 0.088(3) 0.049(3) 0.0307(19) -0.0142(18) 0.041(2) -0.033(2)
C3D 0.067(10) 0.108(15) 0.120(15) -0.050(12) 0.081(11) -0.046(10)
C4D 0.19(2) 0.043(13) 0.043(9) 0.016(8) 0.001(11) -0.042(13)
O1E 0.125(13) 0.038(10) 0.114(13) 0.000 0.096(11) 0.000
S2E 0.057(5) 0.069(6) 0.048(5) 0.011(4) 0.016(4) -0.012(4)
C3E 0.27(3) 0.080(16) 0.098(15) 0.008(12) 0.129(18) 0.060(17)

loop_
_atom_type_symbol
_atom_type_description
_atom_type_scat_dispersion_real
_atom_type_scat_dispersion_imag
_atom_type_scat_source
C C 0.0033 0.0016 'International Tables Vol C Tables 4.2.6.8 and 6.1.1.4'
H H 0.0000 0.0000 'International Tables Vol C Tables 4.2.6.8 and 6.1.1.4'
N N 0.0061 0.0033 'International Tables Vol C Tables 4.2.6.8 and 6.1.1.4'
O O 0.0106 0.0060 'International Tables Vol C Tables 4.2.6.8 and 6.1.1.4'
Cd Cd -0.8075 1.2024 'International Tables Vol C Tables 4.2.6.8 and 6.1.1.4'
S S 0.1246 0.1234 'International Tables Vol C Tables 4.2.6.8 and 6.1.1.4'

loop_
_geom_angle_atom_site_label_1
_geom_angle_atom_site_label_2
_geom_angle_atom_site_label_3
_geom_angle
_geom_angle_site_symmetry_1
_geom_angle_site_symmetry_3
O1C Cd1 O1D 166.5(2) . .
O1C Cd1 O2B 92.7(3) . 7_657
O1D Cd1 O2B 100.7(3) . 7_657
O1C Cd1 O1B 86.1(3) . .
O1D Cd1 O1B 85.5(3) . .
O2B Cd1 O1B 122.3(3) 7_657 .
O1C Cd1 O2A 85.9(3) . .
O1D Cd1 O2A 84.5(3) . .
O2B Cd1 O2A 141.2(2) 7_657 .
O1B Cd1 O2A 96.3(2) . .
O1C Cd1 O1A 99.5(2) . .
O1D Cd1 O1A 82.6(3) . .
O2B Cd1 O1A 87.8(2) 7_657 .
O1B Cd1 O1A 149.4(2) . .
O2A Cd1 O1A 54.5(2) . .
O1C Cd1 O1B 99.3(2) . 7_657
O1D Cd1 O1B 88.0(2) . 7_657
O2B Cd1 O1B 52.2(2) 7_657 7_657
O1B Cd1 O1B 71.1(3) . 7_657
O2A Cd1 O1B 165.8(2) . 7_657
O1A Cd1 O1B 136.2(2) . 7_657
O1C Cd1 C1A 94.0(3) . .
O1D Cd1 C1A 81.8(3) . .
O2B Cd1 C1A 114.5(3) 7_657 .
O1B Cd1 C1A 123.2(3) . .
O2A Cd1 C1A 27.6(2) . .
O1A Cd1 C1A 27.0(2) . .
O1B Cd1 C1A 161.4(3) 7_657 .
C1A O1A Cd1 92.1(6) . .
C1A O2A Cd1 91.8(6) . .
O1A C1A O2A 121.4(9) . .
O1A C1A C2A 119.7(9) . .
O2A C1A C2A 118.9(9) . .
O1A C1A Cd1 60.9(5) . .
O2A C1A Cd1 60.6(5) . .
C2A C1A Cd1 176.0(7) . .
C3A C2A C7A 118.4(9) . .
C3A C2A C1A 121.0(9) . .
C7A C2A C1A 120.5(9) . .
C4A C3A C2A 120.9(10) . .
C3A C4A C5A 121.9(10) . .
C4A C5A C6A 118.7(9) . .
C4A C5A N8A 116.0(9) . .
C6A C5A N8A 125.3(10) . .
C7A C6A C5A 119.7(10) . .
C6A C7A C2A 120.3(9) . .
N8A N8A C5A 111.2(11) 5_656 .
C1B O1B Cd1 160.5(7) . .
C1B O1B Cd1 84.3(6) . 7_657
Cd1 O1B Cd1 108.9(3) . 7_657
C1B O2B Cd1 101.6(6) . 7_657
O2B C1B O1B 121.5(9) . .
O2B C1B C2B 119.6(9) . .
O1B C1B C2B 118.7(9) . .
C7B C2B C3B 120.3(9) . .
C7B C2B C1B 121.3(9) . .
C3B C2B C1B 118.4(9) . .
C2B C3B C4B 118.9(10) . .
C5B C4B C3B 119.9(10) . .
C6B C5B C4B 121.2(10) . .
C6B C5B N8B 113.5(9) . .
C4B C5B N8B 125.3(9) . .
C5B C6B C7B 118.7(10) . .
C2B C7B C6B 120.9(9) . .
N8B N8B C5B 110.6(11) 5_667 .
S2C O1C Cd1 119.8(4) . .
O1C S2C C4C 104.1(5) . .
O1C S2C C3C 106.0(5) . .
C4C S2C C3C 99.1(6) . .
S2D O1D Cd1 125.0(4) . .
O1D S2D C4D 103.8(7) . .
O1D S2D C3D 105.0(6) . .
C4D S2D C3D 99.3(8) . .
S2E O1E S2E 47.1(7) . 2_656
O1E S2E C3E 111.3(9) . .
O1E S2E C3E 110.3(8) . 2_656
C3E S2E C3E 101.8(13) . 2_656
S2E C3E S2E 39.1(6) . 2_656

loop_
_geom_bond_atom_site_label_1
_geom_bond_atom_site_label_2
_geom_bond_distance
_geom_bond_site_symmetry_2
Cd1 O1C 2.288(8) .
Cd1 O1D 2.292(7) .
Cd1 O2B 2.294(7) 7_657
Cd1 O1B 2.327(7) .
Cd1 O2A 2.396(6) .
Cd1 O1A 2.403(7) .
Cd1 O1B 2.647(7) 7_657
Cd1 C1A 2.748(10) .
O1A C1A 1.249(11) .
O2A C1A 1.273(11) .
C1A C2A 1.479(13) .
C2A C3A 1.388(13) .
C2A C7A 1.415(13) .
C3A C4A 1.366(14) .
C4A C5A 1.369(14) .
C5A C6A 1.420(14) .
C5A N8A 1.447(13) .
C6A C7A 1.385(13) .
N8A N8A 1.273(16) 5_656
O1B C1B 1.273(11) .
O1B Cd1 2.647(7) 7_657
O2B C1B 1.242(11) .
O2B Cd1 2.294(7) 7_657
C1B C2B 1.485(12) .
C2B C7B 1.375(13) .
C2B C3B 1.401(13) .
C3B C4B 1.402(13) .
C4B C5B 1.385(14) .
C5B C6B 1.384(13) .
C5B N8B 1.463(12) .
C6B C7B 1.398(13) .
N8B N8B 1.225(15) 5_667
O1C S2C 1.543(7) .
S2C C4C 1.755(11) .
S2C C3C 1.768(10) .
O1D S2D 1.488(7) .
S2D C4D 1.776(15) .
S2D C3D 1.780(13) .
O1E S2E 1.442(14) .
O1E S2E 1.442(14) 2_656
S2E C3E 1.712(18) .
S2E C3E 1.729(18) 2_656
C3E S2E 1.729(18) 2_656
